data_7217337
loop_
_publ_author_name
'Martins, Felipe Terra'
'Corr\^ea, Rodrigo S.'
'Batista, Alzir Azevedo'
'Ellena, Javier'

_publ_section_title
;
 Quasi-enantiomeric single-nucleoside and quasi-racemic two-nucleoside
 hydrochloride salts and ruthenium complexes of cytidine and
 2&#x2032;,3&#x2032;-dideoxycytidine analogs unveiling the negligible
 structure-driving role of the 2&#x2032;,3&#x2032;-moieties
;
_journal_issue 30
_journal_name_full CrystEngComm
_journal_page_first 7013
_journal_paper_doi 10.1039/C4CE00678J
_journal_volume 16
_journal_year 2014
_chemical_absolute_configuration rm
_chemical_compound_source 'synthesis as described'
_chemical_formula_moiety 'C60 H60 Cl1 N5 O4 P2 Ru1 S1'
_chemical_formula_sum 'C57 H56 Cl N5 O9 P2 Ru S'
_chemical_formula_weight 1185.59
_chemical_name_common 'Compound X'
_chemical_name_systematic
;
 ?
;
_space_group_IT_number 19
_symmetry_cell_setting orthorhombic
_symmetry_Int_Tables_number 19
_symmetry_space_group_name_Hall 'P 2ac 2ab'
_symmetry_space_group_name_H-M 'P 21 21 21'
_atom_sites_solution_hydrogens geom
_atom_sites_solution_primary direct
_atom_sites_solution_secondary difmap
_audit_creation_date 2013-11-26T02:37:28-00:00
_audit_creation_method 'WinGX routine CIF_UPDATE'
_cell_angle_alpha 90
_cell_angle_beta 90
_cell_angle_gamma 90
_cell_formula_units_Z 4
_cell_length_a 9.800(5)
_cell_length_b 16.008(5)
_cell_length_c 34.268(5)
_cell_measurement_reflns_used 4522
_cell_measurement_temperature 293(2)
_cell_measurement_wavelength 0.71073
_cell_volume 5376(3)
_computing_cell_refinement 'HKL Scalepack (Otwinowski & Minor 1997)'
_computing_data_collection 'Collect (Bruker AXS BV, 1997-2004)'
_computing_data_reduction 'HKL Denzo and Scalepack (Otwinowski & Minor 1997)'
_computing_molecular_graphics 'Ortep-3 for Windows (Farrugia, 1997)'
_computing_publication_material 'WinGX publication routines (Farrugia, 1999)'
_computing_structure_refinement 'SHELXL-97 (Sheldrick, 2008)'
_diffrn_ambient_temperature 293(2)
_diffrn_detector 'CCD plate'
_diffrn_detector_area_resol_mean 9
_diffrn_measured_fraction_theta_full 0.966
_diffrn_measured_fraction_theta_max 0.966
_diffrn_measurement_device '95mm CCD camera on \k-goniostat'
_diffrn_measurement_device_type KappaCCD
_diffrn_measurement_method 'CCD rotation images, thick slices'
_diffrn_orient_matrix_type 'by Bruker AXS Collect from scalepack cell'
_diffrn_orient_matrix_UB_11 0.157217E-1
_diffrn_orient_matrix_UB_12 -0.44675E-2
_diffrn_orient_matrix_UB_13 -0.287622E-1
_diffrn_orient_matrix_UB_21 -0.100879
_diffrn_orient_matrix_UB_22 0
_diffrn_orient_matrix_UB_23 -0.45054E-2
_diffrn_orient_matrix_UB_31 0.11239E-2
_diffrn_orient_matrix_UB_32 0.624921E-1
_diffrn_orient_matrix_UB_33 -0.20562E-2
_diffrn_radiation_monochromator graphite
_diffrn_radiation_probe x-ray
_diffrn_radiation_type MoK\a
_diffrn_radiation_wavelength 0.71073
_diffrn_reflns_av_R_equivalents 0.0698
_diffrn_reflns_av_unetI/netI 0.0861
_diffrn_reflns_limit_h_max 12
_diffrn_reflns_limit_h_min -12
_diffrn_reflns_limit_k_max 19
_diffrn_reflns_limit_k_min -19
_diffrn_reflns_limit_l_max 35
_diffrn_reflns_limit_l_min -42
_diffrn_reflns_number 5491
_diffrn_reflns_reduction_process
;
 Scaled and merged with Sortav
 R.H. Blessing, (1987) Cryst. Rev. 1, 3-58
 R.H. Blessing, (1989) J. Appl. Cryst. 22, 396-397
;
_diffrn_reflns_theta_full 25.68
_diffrn_reflns_theta_max 25.68
_diffrn_reflns_theta_min 3.02
_diffrn_source 'Enraf Nonius FR590'
_exptl_absorpt_coefficient_mu 0.502
_exptl_absorpt_correction_type none
_exptl_crystal_colour red
_exptl_crystal_density_diffrn 1.465
_exptl_crystal_density_method 'not measured'
_exptl_crystal_description prism
_exptl_crystal_F_000 2448
_exptl_crystal_size_max 0.18
_exptl_crystal_size_mid 0.08
_exptl_crystal_size_min 0.07
_refine_diff_density_max 1.737
_refine_diff_density_min -0.604
_refine_diff_density_rms 0.091
_refine_ls_abs_structure_details 'Flack H D (1983), Acta Cryst. A39, 876-881'
_refine_ls_abs_structure_Flack 0.27(6)
_refine_ls_extinction_method none
_refine_ls_goodness_of_fit_ref 1.032
_refine_ls_hydrogen_treatment constr
_refine_ls_matrix_type full
_refine_ls_number_parameters 686
_refine_ls_number_reflns 5491
_refine_ls_number_restraints 0
_refine_ls_restrained_S_all 1.032
_refine_ls_R_factor_all 0.1054
_refine_ls_R_factor_gt 0.0692
_refine_ls_shift/su_max 0.001
_refine_ls_shift/su_mean 0
_refine_ls_structure_factor_coef Fsqd
_refine_ls_weighting_details 'calc w=1/[\s^2^(Fo^2^)+(0.0801P)^2^+9.7908P] where P=(Fo^2^+2Fc^2^)/3'
_refine_ls_weighting_scheme calc
_refine_ls_wR_factor_gt 0.1495
_refine_ls_wR_factor_ref 0.1655
_reflns_number_gt 3946
_reflns_number_total 5491
_reflns_threshold_expression >2\s(I)
_cod_duplicate_entry 7215883
_cod_data_source_file c4ce00678j2.cif
_cod_data_source_block cwbipylam
_cod_original_sg_symbol_H-M P212121
_cod_database_code 7217337

loop_
_symmetry_equiv_pos_as_xyz
'x, y, z'
'-x+1/2, -y, z+1/2'
'x+1/2, -y+1/2, -z'
'-x, y+1/2, -z+1/2'

loop_
_atom_site_label
_atom_site_type_symbol
_atom_site_fract_x
_atom_site_fract_y
_atom_site_fract_z
_atom_site_U_iso_or_equiv
_atom_site_adp_type
_atom_site_occupancy
_atom_site_symmetry_multiplicity
_atom_site_calc_flag
_atom_site_refinement_flags
Ru1 Ru 0.98126(8) 0.02508(5) 0.86257(2) 0.0365(2) Uani 1 1 d .
Cl1S Cl 0.5903(3) 0.73401(16) 0.86592(8) 0.0477(7) Uani 1 1 d .
P2 P 0.9307(3) 0.04552(17) 0.79483(8) 0.0375(6) Uani 1 1 d .
P1 P 1.0303(3) 0.00357(15) 0.93014(7) 0.0375(6) Uani 1 1 d .
S3' S 0.7271(4) 0.50441(19) 0.92922(10) 0.0623(9) Uani 1 1 d .
O4S O 0.5090(10) 0.7126(4) 0.8992(2) 0.062(2) Uani 1 1 d .
O1' O 0.6886(10) 0.3918(4) 0.8732(2) 0.062(2) Uani 1 1 d .
O1S O 0.6140(7) 0.8239(4) 0.8661(2) 0.0536(19) Uani 1 1 d .
O3S O 0.5182(8) 0.7105(4) 0.83101(19) 0.0491(18) Uani 1 1 d .
O2 O 1.0094(8) 0.2604(4) 0.87579(19) 0.0445(17) Uani 1 1 d .
O2S O 0.7193(8) 0.6926(5) 0.8675(3) 0.060(2) Uani 1 1 d .
O5' O 0.4340(11) 0.4566(7) 0.9035(3) 0.091(3) Uani 1 1 d .
H5' H 0.4332 0.4857 0.9232 0.136 Uiso 1 1 calc R
N4 N 0.7684(9) 0.0203(5) 0.8781(2) 0.044(2) Uani 1 1 d .
H4 H 0.7097 -0.0196 0.8788 0.052 Uiso 1 1 calc R
C131 C 0.9575(10) -0.0903(6) 0.9530(3) 0.036(2) Uani 1 1 d .
C133 C 0.7942(11) -0.2040(7) 0.9551(3) 0.045(3) Uani 1 1 d .
H133 H 0.7216 -0.2326 0.9438 0.054 Uiso 1 1 calc R
C125 C 1.4079(11) -0.1040(7) 0.9376(3) 0.050(3) Uani 1 1 d .
H125 H 1.4458 -0.1544 0.9296 0.06 Uiso 1 1 calc R
C4 C 0.7605(12) 0.1028(7) 0.8862(3) 0.046(3) Uani 1 1 d .
C124 C 1.4906(12) -0.0455(7) 0.9558(3) 0.053(3) Uani 1 1 d .
H124 H 1.5828 -0.0558 0.9601 0.063 Uiso 1 1 calc R
C224 C 0.6667(12) -0.1421(7) 0.7685(4) 0.046(3) Uani 1 1 d .
H224 H 0.5964 -0.17 0.7813 0.056 Uiso 1 1 calc R
N1 N 0.7855(10) 0.2702(5) 0.8956(3) 0.046(2) Uani 1 1 d .
C112 C 1.0345(11) 0.1696(7) 0.9578(3) 0.044(3) Uani 1 1 d .
H112 H 1.0978 0.1796 0.9382 0.053 Uiso 1 1 calc R
C226 C 0.7952(12) -0.1175(7) 0.7114(3) 0.054(3) Uani 1 1 d .
H226 H 0.8146 -0.1306 0.6855 0.064 Uiso 1 1 calc R
C132 C 0.8511(10) -0.1329(6) 0.9375(3) 0.041(3) Uani 1 1 d .
H132 H 0.8139 -0.1141 0.9141 0.05 Uiso 1 1 calc R
C135 C 0.9526(12) -0.1878(7) 1.0071(3) 0.049(3) Uani 1 1 d .
H135 H 0.9864 -0.2058 1.031 0.059 Uiso 1 1 calc R
C231 C 1.0809(11) 0.0608(6) 0.7639(3) 0.039(2) Uani 1 1 d .
N5 N 1.1822(8) 0.0458(6) 0.8507(2) 0.045(2) Uani 1 1 d .
N3 N 0.8809(8) 0.1409(5) 0.8782(2) 0.036(2) Uani 1 1 d .
C5 C 0.6470(11) 0.1503(7) 0.9009(3) 0.047(3) Uani 1 1 d .
H5 H 0.5655 0.1246 0.9079 0.056 Uiso 1 1 calc R
C111 C 0.9776(11) 0.0885(6) 0.9622(3) 0.038(2) Uani 1 1 d .
C2' C 0.7736(14) 0.3961(7) 0.9379(3) 0.060(3) Uani 1 1 d .
H2'1 H 0.8569 0.3923 0.9531 0.072 Uiso 1 1 calc R
H2'2 H 0.7013 0.3667 0.9515 0.072 Uiso 1 1 calc R
C9 C 1.1676(13) -0.2482(8) 0.8315(3) 0.056(3) Uani 1 1 d .
H9 H 1.2058 -0.2996 0.8252 0.067 Uiso 1 1 calc R
C232 C 1.1128(10) 0.1369(7) 0.7458(3) 0.043(3) Uani 1 1 d .
H232 H 1.0546 0.1824 0.7487 0.051 Uiso 1 1 calc R
C115 C 0.8407(12) 0.1431(7) 1.0151(3) 0.049(3) Uani 1 1 d .
H115 H 0.7714 0.1364 1.0334 0.058 Uiso 1 1 calc R
C227 C 0.8677(11) -0.0560(7) 0.7295(3) 0.052(3) Uani 1 1 d .
H227 H 0.9328 -0.0259 0.7156 0.063 Uiso 1 1 calc R
C1' C 0.7938(13) 0.3615(6) 0.8982(3) 0.048(3) Uani 1 1 d .
H1' H 0.8825 0.3799 0.8882 0.058 Uiso 1 1 calc R
C134 C 0.8511(11) -0.2295(7) 0.9900(3) 0.048(3) Uani 1 1 d .
H134 H 0.8174 -0.2774 1.002 0.058 Uiso 1 1 calc R
C122 C 1.2965(11) 0.0461(7) 0.9602(3) 0.047(3) Uani 1 1 d .
H122 H 1.2603 0.097 0.9682 0.056 Uiso 1 1 calc R
C2 C 0.9019(11) 0.2231(7) 0.8823(3) 0.042(3) Uani 1 1 d .
C212 C 0.8641(11) 0.2142(6) 0.7953(3) 0.039(2) Uani 1 1 d .
H212 H 0.9477 0.2201 0.8078 0.047 Uiso 1 1 calc R
C216 C 0.6986(10) 0.1281(7) 0.7632(3) 0.038(2) Uani 1 1 d .
H216 H 0.6692 0.0761 0.7545 0.046 Uiso 1 1 calc R
C233 C 1.2307(12) 0.1448(7) 0.7236(3) 0.050(3) Uani 1 1 d .
H233 H 1.2525 0.1957 0.7121 0.06 Uiso 1 1 calc R
C116 C 0.8800(11) 0.0773(7) 0.9922(3) 0.043(3) Uani 1 1 d .
H116 H 0.8421 0.0247 0.9964 0.052 Uiso 1 1 calc R
C7 C 0.9762(12) -0.1626(6) 0.8476(3) 0.047(3) Uani 1 1 d .
H7 H 0.8831 -0.1578 0.8523 0.056 Uiso 1 1 calc R
C225 C 0.6944(12) -0.1603(7) 0.7305(3) 0.051(3) Uani 1 1 d .
H225 H 0.6452 -0.2016 0.7176 0.061 Uiso 1 1 calc R
C234 C 1.3167(12) 0.0753(7) 0.7187(3) 0.047(3) Uani 1 1 d .
H234 H 1.3959 0.0802 0.7039 0.057 Uiso 1 1 calc R
C215 C 0.6199(11) 0.1981(7) 0.7566(3) 0.047(3) Uani 1 1 d .
H215 H 0.5374 0.1928 0.7434 0.057 Uiso 1 1 calc R
C8 C 1.0278(13) -0.2411(7) 0.8391(3) 0.053(3) Uani 1 1 d .
H8 H 0.9712 -0.2877 0.8384 0.063 Uiso 1 1 calc R
C13 C 1.4008(10) -0.0114(8) 0.8352(3) 0.048(3) Uani 1 1 d .
H13 H 1.454 -0.0586 0.8308 0.057 Uiso 1 1 calc R
C123 C 1.4304(11) 0.0297(9) 0.9674(3) 0.057(3) Uani 1 1 d .
H123 H 1.483 0.0693 0.9804 0.068 Uiso 1 1 calc R
C211 C 0.8221(10) 0.1356(6) 0.7829(3) 0.037(2) Uani 1 1 d .
C121 C 1.2129(11) -0.0101(6) 0.9414(3) 0.041(2) Uani 1 1 d .
C15 C 1.3754(11) 0.1354(8) 0.8400(3) 0.055(3) Uani 1 1 d .
H15 H 1.4114 0.1891 0.8388 0.066 Uiso 1 1 calc R
C126 C 1.2687(12) -0.0893(7) 0.9312(3) 0.045(3) Uani 1 1 d .
H126 H 1.2136 -0.1306 0.9204 0.055 Uiso 1 1 calc R
C114 C 0.9049(13) 0.2196(8) 1.0110(3) 0.056(3) Uani 1 1 d .
H114 H 0.884 0.2626 1.0282 0.067 Uiso 1 1 calc R
C113 C 0.9969(11) 0.2332(6) 0.9824(3) 0.041(2) Uani 1 1 d .
H113 H 1.0351 0.286 0.9794 0.049 Uiso 1 1 calc R
C136 C 1.0077(11) -0.1180(7) 0.9894(3) 0.049(3) Uani 1 1 d .
H136 H 1.0782 -0.0891 1.0015 0.058 Uiso 1 1 calc R
C223 C 0.7404(11) -0.0837(6) 0.7878(3) 0.043(3) Uani 1 1 d .
H223 H 0.7221 -0.0736 0.814 0.051 Uiso 1 1 calc R
N2 N 1.0516(8) -0.0937(5) 0.8494(2) 0.039(2) Uani 1 1 d .
C214 C 0.6612(11) 0.2747(7) 0.7690(3) 0.049(3) Uani 1 1 d .
H214 H 0.6076 0.3215 0.7641 0.058 Uiso 1 1 calc R
C6 C 0.6635(12) 0.2321(8) 0.9041(3) 0.051(3) Uani 1 1 d .
H6 H 0.5904 0.2647 0.9123 0.061 Uiso 1 1 calc R
C16 C 1.2391(11) 0.1234(7) 0.8494(3) 0.043(3) Uani 1 1 d .
H16 H 1.1851 0.1696 0.8551 0.051 Uiso 1 1 calc R
C236 C 1.1675(11) -0.0063(7) 0.7577(3) 0.043(3) Uani 1 1 d .
H236 H 1.1466 -0.0578 0.7687 0.052 Uiso 1 1 calc R
C222 C 0.8438(10) -0.0381(7) 0.7692(3) 0.042(3) Uani 1 1 d .
C10 C 1.2488(12) -0.1767(7) 0.8336(3) 0.051(3) Uani 1 1 d .
H10 H 1.3425 -0.1806 0.8297 0.061 Uiso 1 1 calc R
C14 C 1.4575(11) 0.0668(8) 0.8324(3) 0.054(3) Uani 1 1 d .
H14 H 1.5487 0.0736 0.8255 0.065 Uiso 1 1 calc R
C12 C 1.2514(15) -0.0206(7) 0.8456(4) 0.070(5) Uani 1 1 d .
C213 C 0.7843(13) 0.2831(7) 0.7892(3) 0.051(3) Uani 1 1 d .
H213 H 0.8116 0.3351 0.7985 0.061 Uiso 1 1 calc R
C235 C 1.2851(11) 0.0018(7) 0.7352(3) 0.045(3) Uani 1 1 d .
H235 H 1.3421 -0.044 0.7317 0.054 Uiso 1 1 calc R
C11 C 1.1899(13) -0.0999(8) 0.8416(4) 0.053(3) Uani 1 1 d .
C4' C 0.6630(12) 0.4792(7) 0.8802(4) 0.054(3) Uani 1 1 d .
H4' H 0.7144 0.512 0.8611 0.065 Uiso 1 1 calc R
C5' C 0.5133(12) 0.4959(7) 0.8745(4) 0.067(3) Uani 1 1 d .
H5'1 H 0.4972 0.5556 0.8753 0.081 Uiso 1 1 calc R
H5'2 H 0.4857 0.4756 0.849 0.081 Uiso 1 1 calc R
O5 O 0.0952(10) 0.4644(8) 0.9387(3) 0.092(3) Uani 1 1 d .
O1W O 0.2957(11) 0.3024(6) 0.8872(3) 0.092(3) Uani 1 1 d .
H1W H 0.3231 0.3526 0.889 0.137 Uiso 1 1 d R
H2W H 0.2231 0.3023 0.8736 0.137 Uiso 1 1 d R
C2S C 0.1023(15) 0.5256(11) 0.9203(5) 0.078(4) Uani 1 1 d .
C3S C 0.0876(16) 0.5251(10) 0.8764(4) 0.087(5) Uani 1 1 d .
H3S1 H 0.0783 0.4686 0.8674 0.131 Uiso 1 1 calc R
H3S2 H 0.167 0.5499 0.8647 0.131 Uiso 1 1 calc R
H3S3 H 0.0081 0.5565 0.8691 0.131 Uiso 1 1 calc R
C1S C 0.120(2) 0.6108(12) 0.9367(5) 0.120(7) Uani 1 1 d .
H1S1 H 0.1292 0.6073 0.9645 0.18 Uiso 1 1 calc R
H1S2 H 0.0424 0.6444 0.9303 0.18 Uiso 1 1 calc R
H1S3 H 0.201 0.6357 0.9259 0.18 Uiso 1 1 calc R

loop_
_atom_site_aniso_label
_atom_site_aniso_U_11
_atom_site_aniso_U_22
_atom_site_aniso_U_33
_atom_site_aniso_U_23
_atom_site_aniso_U_13
_atom_site_aniso_U_12
Ru1 0.0273(4) 0.0378(4) 0.0445(4) 0.0003(4) -0.0004(4) -0.0006(4)
Cl1S 0.0456(15) 0.0457(14) 0.0519(16) -0.0038(14) 0.0051(14) 0.0011(13)
P2 0.0265(12) 0.0413(15) 0.0447(15) 0.0013(12) -0.0012(11) -0.0021(13)
P1 0.0313(13) 0.0386(13) 0.0428(14) -0.0001(11) -0.0024(12) 0.0014(13)
S3' 0.071(2) 0.0531(18) 0.0627(19) -0.0099(15) -0.0074(16) 0.0124(17)
O4S 0.081(6) 0.054(4) 0.052(4) -0.004(3) 0.022(5) -0.016(5)
O1' 0.088(6) 0.041(4) 0.058(5) -0.007(4) -0.012(5) 0.018(5)
O1S 0.047(4) 0.033(4) 0.080(5) -0.004(4) 0.005(5) -0.001(4)
O3S 0.049(4) 0.053(4) 0.045(4) -0.007(3) 0.008(4) 0.004(4)
O2 0.041(4) 0.042(4) 0.050(4) -0.003(3) 0.003(3) -0.002(4)
O2S 0.049(4) 0.059(5) 0.073(6) -0.010(4) -0.006(5) 0.023(4)
O5' 0.084(7) 0.097(8) 0.091(7) 0.005(6) 0.012(6) -0.036(7)
N4 0.044(5) 0.037(5) 0.050(5) 0.014(4) -0.012(4) -0.023(5)
C131 0.034(6) 0.029(5) 0.044(6) 0.002(4) 0.002(5) 0.003(5)
C133 0.026(5) 0.055(7) 0.055(7) 0.002(6) 0.003(5) -0.008(6)
C125 0.046(7) 0.045(6) 0.058(7) 0.006(6) 0.003(6) 0.017(6)
C4 0.048(7) 0.043(6) 0.045(7) -0.002(5) -0.006(6) -0.003(6)
C124 0.038(6) 0.069(7) 0.051(6) 0.006(6) -0.001(5) 0.012(7)
C224 0.033(6) 0.042(6) 0.064(8) 0.000(6) -0.001(6) -0.001(6)
N1 0.047(6) 0.038(5) 0.052(6) 0.002(4) 0.001(5) 0.002(5)
C112 0.030(5) 0.065(7) 0.036(5) -0.008(5) -0.013(5) 0.007(6)
C226 0.044(6) 0.067(8) 0.050(7) -0.011(6) -0.001(6) -0.020(7)
C132 0.031(6) 0.040(6) 0.053(7) -0.001(5) -0.003(5) 0.005(5)
C135 0.050(7) 0.054(6) 0.044(6) 0.014(5) -0.004(6) 0.001(6)
C231 0.041(6) 0.040(6) 0.036(6) -0.001(5) -0.003(5) -0.015(6)
N5 0.022(4) 0.064(6) 0.050(5) -0.003(5) -0.003(4) 0.002(5)
N3 0.021(4) 0.037(5) 0.050(5) -0.004(4) 0.004(4) -0.007(4)
C5 0.032(6) 0.056(7) 0.053(7) -0.001(6) 0.004(5) -0.004(6)
C111 0.030(5) 0.039(5) 0.045(6) -0.008(4) -0.010(5) 0.004(5)
C2' 0.068(8) 0.055(7) 0.057(8) -0.001(6) -0.016(7) 0.012(7)
C9 0.055(8) 0.056(7) 0.057(8) -0.007(6) 0.010(6) 0.004(7)
C232 0.031(5) 0.042(6) 0.055(7) 0.000(5) 0.008(5) 0.000(5)
C115 0.040(7) 0.051(7) 0.054(7) 0.004(6) 0.009(6) 0.011(6)
C227 0.040(6) 0.065(7) 0.053(7) 0.007(6) 0.006(6) -0.011(6)
C1' 0.059(7) 0.038(6) 0.048(7) -0.003(5) -0.001(6) 0.008(6)
C134 0.034(6) 0.040(6) 0.071(8) 0.009(6) 0.006(6) -0.002(6)
C122 0.041(6) 0.050(7) 0.050(7) 0.006(5) 0.007(5) 0.003(6)
C2 0.033(6) 0.049(7) 0.044(6) 0.005(5) 0.001(5) 0.002(6)
C212 0.033(6) 0.040(6) 0.045(6) 0.007(5) -0.002(5) 0.009(5)
C216 0.027(5) 0.044(6) 0.044(6) 0.000(5) 0.000(5) 0.003(5)
C233 0.050(7) 0.053(7) 0.047(7) 0.003(6) 0.007(6) -0.002(7)
C116 0.034(6) 0.043(6) 0.053(7) 0.011(5) -0.007(5) -0.002(5)
C7 0.039(6) 0.052(6) 0.049(6) 0.003(5) -0.006(5) 0.001(6)
C225 0.048(7) 0.049(7) 0.055(7) 0.002(6) 0.006(6) -0.011(6)
C234 0.038(6) 0.057(7) 0.048(7) -0.005(6) 0.016(5) -0.001(6)
C215 0.025(5) 0.056(7) 0.062(7) 0.005(6) -0.005(5) -0.002(6)
C8 0.049(7) 0.047(6) 0.062(7) -0.010(5) -0.001(6) 0.000(7)
C13 0.028(6) 0.056(7) 0.059(7) -0.002(6) 0.000(5) 0.007(6)
C123 0.034(6) 0.079(8) 0.058(7) -0.003(7) -0.009(5) 0.005(7)
C211 0.027(5) 0.045(6) 0.039(6) -0.004(5) -0.006(4) 0.004(5)
C121 0.045(6) 0.030(5) 0.047(6) -0.009(5) 0.001(5) -0.001(5)
C15 0.036(6) 0.068(8) 0.061(8) 0.002(6) -0.001(6) -0.018(7)
C126 0.045(7) 0.045(6) 0.046(6) -0.001(5) -0.002(5) 0.013(6)
C114 0.058(8) 0.065(8) 0.044(7) -0.006(6) 0.000(6) 0.019(7)
C113 0.038(6) 0.034(5) 0.051(6) -0.005(5) -0.005(5) -0.004(5)
C136 0.038(6) 0.051(6) 0.056(7) 0.005(5) 0.003(6) -0.015(6)
C223 0.038(6) 0.044(6) 0.046(6) -0.004(5) -0.008(5) -0.006(6)
N2 0.026(4) 0.032(4) 0.059(6) 0.000(4) -0.002(4) 0.001(4)
C214 0.030(6) 0.048(7) 0.068(8) 0.006(6) -0.006(6) 0.007(6)
C6 0.038(6) 0.062(8) 0.053(7) 0.003(6) -0.001(5) 0.014(7)
C16 0.029(5) 0.048(6) 0.051(7) 0.015(5) -0.001(5) -0.013(5)
C236 0.046(6) 0.042(6) 0.042(6) 0.003(5) 0.001(5) -0.001(6)
C222 0.024(5) 0.045(6) 0.058(7) -0.006(6) 0.010(5) -0.006(5)
C10 0.038(7) 0.046(6) 0.068(8) -0.007(6) 0.006(6) 0.012(6)
C14 0.024(6) 0.083(9) 0.055(7) 0.003(6) 0.003(5) 0.001(7)
C12 0.106(11) 0.021(5) 0.084(9) -0.010(6) -0.082(8) 0.002(7)
C213 0.060(8) 0.042(6) 0.052(7) -0.007(5) -0.003(6) -0.005(6)
C235 0.039(6) 0.046(6) 0.050(6) -0.004(5) 0.011(5) 0.001(5)
C11 0.048(7) 0.056(7) 0.056(7) -0.011(6) -0.011(6) -0.005(7)
C4' 0.053(7) 0.041(6) 0.068(7) 0.006(6) -0.008(6) 0.011(6)
C5' 0.059(7) 0.054(7) 0.089(9) 0.005(6) 0.008(7) 0.002(7)
O5 0.068(6) 0.108(8) 0.100(8) 0.015(7) 0.021(6) 0.019(7)
O1W 0.095(8) 0.085(7) 0.094(8) -0.010(6) -0.010(6) -0.002(7)
C2S 0.062(9) 0.079(10) 0.094(12) 0.000(10) 0.000(8) 0.002(10)
C3S 0.097(11) 0.084(10) 0.080(10) -0.009(9) 0.019(8) -0.009(10)
C1S 0.128(17) 0.146(17) 0.086(12) -0.017(12) -0.013(12) -0.022(15)

loop_
_atom_type_symbol
_atom_type_description
_atom_type_scat_dispersion_real
_atom_type_scat_dispersion_imag
_atom_type_scat_source
C C 0.0033 0.0016 'International Tables Vol C Tables 4.2.6.8 and 6.1.1.4'
H H 0 0 'International Tables Vol C Tables 4.2.6.8 and 6.1.1.4'
O O 0.0106 0.006 'International Tables Vol C Tables 4.2.6.8 and 6.1.1.4'
S S 0.1246 0.1234 'International Tables Vol C Tables 4.2.6.8 and 6.1.1.4'
Cl Cl 0.1484 0.1585 'International Tables Vol C Tables 4.2.6.8 and 6.1.1.4'
Ru Ru -1.2594 0.8363 'International Tables Vol C Tables 4.2.6.8 and 6.1.1.4'
P P 0.1023 0.0942 'International Tables Vol C Tables 4.2.6.8 and 6.1.1.4'
N N 0.0061 0.0033 'International Tables Vol C Tables 4.2.6.8 and 6.1.1.4'

loop_
_exptl_crystal_face_index_h
_exptl_crystal_face_index_k
_exptl_crystal_face_index_l
_exptl_crystal_face_perp_dist
0 1 0 0.035
0 -1 0 0.045
1 0 0 0.082
-1 0 0 0.103
0 0 -1 0.033
0 0 1 0.039

loop_
_geom_angle_atom_site_label_1
_geom_angle_atom_site_label_2
_geom_angle_atom_site_label_3
_geom_angle
N5 Ru1 N2 77.6(4)
N5 Ru1 N4 172.2(4)
N2 Ru1 N4 110.0(3)
N5 Ru1 N3 110.4(3)
N2 Ru1 N3 172.0(3)
N4 Ru1 N3 62.0(3)
N5 Ru1 P1 91.3(3)
N2 Ru1 P1 90.7(2)
N4 Ru1 P1 87.2(2)
N3 Ru1 P1 88.6(2)
N5 Ru1 P2 89.1(3)
N2 Ru1 P2 89.1(2)
N4 Ru1 P2 92.5(2)
N3 Ru1 P2 91.7(2)
P1 Ru1 P2 179.46(10)
O2S Cl1S O4S 110.6(5)
O2S Cl1S O3S 110.1(5)
O4S Cl1S O3S 109.0(4)
O2S Cl1S O1S 108.5(5)
O4S Cl1S O1S 108.8(5)
O3S Cl1S O1S 109.9(5)
C222 P2 C231 101.3(5)
C222 P2 C211 101.5(5)
C231 P2 C211 103.4(5)
C222 P2 Ru1 117.8(4)
C231 P2 Ru1 114.4(3)
C211 P2 Ru1 116.2(3)
C111 P1 C131 104.0(5)
C111 P1 C121 103.7(5)
C131 P1 C121 101.0(5)
C111 P1 Ru1 114.8(3)
C131 P1 Ru1 116.9(3)
C121 P1 Ru1 114.5(3)
C2' S3' C4' 91.5(5)
C1' O1' C4' 110.8(8)
C5' O5' H5' 109.5
C4 N4 Ru1 94.1(7)
C4 N4 H4 132.9
Ru1 N4 H4 132.9
C132 C131 C136 117.1(9)
C132 C131 P1 122.9(8)
C136 C131 P1 119.9(8)
C134 C133 C132 116.8(10)
C134 C133 H133 121.6
C132 C133 H133 121.6
C124 C125 C126 121.8(11)
C124 C125 H125 119.1
C126 C125 H125 119.1
N4 C4 N3 110.4(10)
N4 C4 C5 129.3(10)
N3 C4 C5 120.3(9)
C125 C124 C123 117.6(10)
C125 C124 H124 121.2
C123 C124 H124 121.2
C223 C224 C225 120.6(11)
C223 C224 H224 119.7
C225 C224 H224 119.7
C6 N1 C2 121.6(9)
C6 N1 C1' 118.6(10)
C2 N1 C1' 119.8(10)
C113 C112 C111 120.5(10)
C113 C112 H112 119.7
C111 C112 H112 119.7
C227 C226 C225 121.4(11)
C227 C226 H226 119.3
C225 C226 H226 119.3
C131 C132 C133 123.1(10)
C131 C132 H132 118.5
C133 C132 H132 118.5
C134 C135 C136 120.2(10)
C134 C135 H135 119.9
C136 C135 H135 119.9
C236 C231 C232 118.0(9)
C236 C231 P2 118.6(8)
C232 C231 P2 123.5(8)
C12 N5 C16 122.6(10)
C12 N5 Ru1 113.9(9)
C16 N5 Ru1 123.4(7)
C2 N3 C4 123.7(9)
C2 N3 Ru1 142.9(7)
C4 N3 Ru1 93.4(6)
C6 C5 C4 117.2(11)
C6 C5 H5 121.4
C4 C5 H5 121.4
C116 C111 C112 117.3(9)
C116 C111 P1 122.3(8)
C112 C111 P1 120.4(8)
C1' C2' S3' 103.9(8)
C1' C2' H2'1 111
S3' C2' H2'1 111
C1' C2' H2'2 111
S3' C2' H2'2 111
H2'1 C2' H2'2 109
C10 C9 C8 118.8(11)
C10 C9 H9 120.6
C8 C9 H9 120.6
C233 C232 C231 120.5(10)
C233 C232 H232 119.8
C231 C232 H232 119.8
C116 C115 C114 119.6(11)
C116 C115 H115 120.2
C114 C115 H115 120.2
C226 C227 C222 120.0(10)
C226 C227 H227 120
C222 C227 H227 120
O1' C1' N1 105.3(9)
O1' C1' C2' 109.2(10)
N1 C1' C2' 114.8(10)
O1' C1' H1' 109.1
N1 C1' H1' 109.1
C2' C1' H1' 109.1
C135 C134 C133 122.2(10)
C135 C134 H134 118.9
C133 C134 H134 118.9
C123 C122 C121 122.3(11)
C123 C122 H122 118.9
C121 C122 H122 118.9
O2 C2 N3 126.0(10)
O2 C2 N1 118.7(9)
N3 C2 N1 115.2(9)
C213 C212 C211 120.9(10)
C213 C212 H212 119.5
C211 C212 H212 119.5
C215 C216 C211 119.8(10)
C215 C216 H216 120.1
C211 C216 H216 120.1
C232 C233 C234 119.4(11)
C232 C233 H233 120.3
C234 C233 H233 120.3
C115 C116 C111 120.6(10)
C115 C116 H116 119.7
C111 C116 H116 119.7
N2 C7 C8 124.0(11)
N2 C7 H7 118
C8 C7 H7 118
C224 C225 C226 119.6(11)
C224 C225 H225 120.2
C226 C225 H225 120.2
C235 C234 C233 120.3(10)
C235 C234 H234 119.9
C233 C234 H234 119.9
C214 C215 C216 121.0(10)
C214 C215 H215 119.5
C216 C215 H215 119.5
C7 C8 C9 118.1(11)
C7 C8 H8 121
C9 C8 H8 121
C14 C13 C12 119.8(10)
C14 C13 H13 120.1
C12 C13 H13 120.1
C122 C123 C124 121.4(12)
C122 C123 H123 119.3
C124 C123 H123 119.3
C216 C211 C212 118.9(10)
C216 C211 P2 123.0(8)
C212 C211 P2 118.1(7)
C122 C121 C126 117.9(10)
C122 C121 P1 126.8(8)
C126 C121 P1 115.2(8)
C14 C15 C16 119.5(11)
C14 C15 H15 120.2
C16 C15 H15 120.2
C125 C126 C121 118.9(11)
C125 C126 H126 120.5
C121 C126 H126 120.5
C113 C114 C115 121.4(11)
C113 C114 H114 119.3
C115 C114 H114 119.3
C114 C113 C112 120.4(10)
C114 C113 H113 119.8
C112 C113 H113 119.8
C135 C136 C131 120.4(10)
C135 C136 H136 119.8
C131 C136 H136 119.8
C224 C223 C222 121.5(11)
C224 C223 H223 119.3
C222 C223 H223 119.3
C7 N2 C11 118.4(9)
C7 N2 Ru1 126.0(7)
C11 N2 Ru1 115.7(7)
C215 C214 C213 119.9(11)
C215 C214 H214 120
C213 C214 H214 120
C5 C6 N1 121.9(11)
C5 C6 H6 119.1
N1 C6 H6 119.1
N5 C16 C15 121.9(11)
N5 C16 H16 119.1
C15 C16 H16 119.1
C231 C236 C235 121.4(10)
C231 C236 H236 119.3
C235 C236 H236 119.3
C223 C222 C227 116.9(10)
C223 C222 P2 120.2(8)
C227 C222 P2 122.7(8)
C11 C10 C9 120.0(11)
C11 C10 H10 120
C9 C10 H10 120
C13 C14 C15 118.3(10)
C13 C14 H14 120.9
C15 C14 H14 120.9
N5 C12 C11 122.5(13)
N5 C12 C13 117.8(11)
C11 C12 C13 118.5(12)
C212 C213 C214 119.4(10)
C212 C213 H213 120.3
C214 C213 H213 120.3
C234 C235 C236 120.4(10)
C234 C235 H235 119.8
C236 C235 H235 119.8
C10 C11 N2 120.7(11)
C10 C11 C12 129.7(12)
N2 C11 C12 109.5(11)
O1' C4' C5' 108.7(10)
O1' C4' S3' 107.9(7)
C5' C4' S3' 114.5(9)
O1' C4' H4' 108.6
C5' C4' H4' 108.6
S3' C4' H4' 108.6
O5' C5' C4' 111.5(11)
O5' C5' H5'1 109.3
C4' C5' H5'1 109.3
O5' C5' H5'2 109.3
C4' C5' H5'2 109.3
H5'1 C5' H5'2 108
H1W O1W H2W 107.7
O5 C2S C1S 125.1(16)
O5 C2S C3S 121.8(16)
C1S C2S C3S 113.1(15)
C2S C3S H3S1 109.5
C2S C3S H3S2 109.5
H3S1 C3S H3S2 109.5
C2S C3S H3S3 109.5
H3S1 C3S H3S3 109.5
H3S2 C3S H3S3 109.5
C2S C1S H1S1 109.5
C2S C1S H1S2 109.5
H1S1 C1S H1S2 109.5
C2S C1S H1S3 109.5
H1S1 C1S H1S3 109.5
H1S2 C1S H1S3 109.5

loop_
_geom_bond_atom_site_label_1
_geom_bond_atom_site_label_2
_geom_bond_distance
Ru1 N5 2.038(8)
Ru1 N2 2.072(8)
Ru1 N4 2.154(9)
Ru1 N3 2.166(8)
Ru1 P1 2.390(3)
Ru1 P2 2.396(3)
Cl1S O2S 1.428(8)
Cl1S O4S 1.433(8)
Cl1S O3S 1.439(7)
Cl1S O1S 1.457(7)
P2 C222 1.813(11)
P2 C231 1.831(11)
P2 C211 1.838(10)
P1 C111 1.823(10)
P1 C131 1.838(10)
P1 C121 1.843(11)
S3' C2' 1.818(12)
S3' C4' 1.837(12)
O1' C1' 1.425(14)
O1' C4' 1.443(13)
O2 C2 1.232(12)
O5' C5' 1.409(14)
O5' H5' 0.82
N4 C4 1.352(13)
N4 H4 0.86
C131 C132 1.355(14)
C131 C136 1.411(14)
C133 C134 1.382(15)
C133 C132 1.403(14)
C133 H133 0.93
C125 C124 1.386(15)
C125 C126 1.403(15)
C125 H125 0.93
C4 N3 1.357(13)
C4 C5 1.439(15)
C124 C123 1.398(16)
C124 H124 0.93
C224 C223 1.355(14)
C224 C225 1.361(16)
C224 H224 0.93
N1 C6 1.373(15)
N1 C2 1.441(14)
N1 C1' 1.466(13)
C112 C113 1.372(13)
C112 C111 1.421(14)
C112 H112 0.93
C226 C227 1.362(15)
C226 C225 1.370(15)
C226 H226 0.93
C132 H132 0.93
C135 C134 1.333(15)
C135 C136 1.382(14)
C135 H135 0.93
C231 C236 1.385(14)
C231 C232 1.402(14)
N5 C12 1.273(14)
N5 C16 1.361(13)
N3 C2 1.339(13)
C5 C6 1.325(16)
C5 H5 0.93
C111 C116 1.415(14)
C2' C1' 1.483(16)
C2' H2'1 0.97
C2' H2'2 0.97
C9 C10 1.395(16)
C9 C8 1.399(17)
C9 H9 0.93
C232 C233 1.389(14)
C232 H232 0.93
C115 C116 1.370(15)
C115 C114 1.384(16)
C115 H115 0.93
C227 C222 1.411(15)
C227 H227 0.93
C1' H1' 0.98
C134 H134 0.93
C122 C123 1.361(15)
C122 C121 1.376(14)
C122 H122 0.93
C212 C213 1.368(15)
C212 C211 1.392(14)
C212 H212 0.93
C216 C215 1.378(15)
C216 C211 1.391(14)
C216 H216 0.93
C233 C234 1.407(15)
C233 H233 0.93
C116 H116 0.93
C7 N2 1.329(13)
C7 C8 1.385(15)
C7 H7 0.93
C225 H225 0.93
C234 C235 1.342(14)
C234 H234 0.93
C215 C214 1.361(15)
C215 H215 0.93
C8 H8 0.93
C13 C14 1.373(16)
C13 C12 1.514(18)
C13 H13 0.93
C123 H123 0.93
C121 C126 1.425(14)
C15 C14 1.386(16)
C15 C16 1.387(15)
C15 H15 0.93
C126 H126 0.93
C114 C113 1.349(15)
C114 H114 0.93
C113 H113 0.93
C136 H136 0.93
C223 C222 1.402(14)
C223 H223 0.93
N2 C11 1.385(15)
C214 C213 1.397(16)
C214 H214 0.93
C6 H6 0.93
C16 H16 0.93
C236 C235 1.390(14)
C236 H236 0.93
C10 C11 1.385(16)
C10 H10 0.93
C14 H14 0.93
C12 C11 1.412(16)
C213 H213 0.93
C235 H235 0.93
C4' C5' 1.504(16)
C4' H4' 0.98
C5' H5'1 0.97
C5' H5'2 0.97
O5 C2S 1.167(17)
O1W H1W 0.85
O1W H2W 0.8499
C2S C1S 1.49(2)
C2S C3S 1.51(2)
C3S H3S1 0.96
C3S H3S2 0.96
C3S H3S3 0.96
C1S H1S1 0.96
C1S H1S2 0.96
C1S H1S3 0.96

loop_
_geom_torsion_atom_site_label_1
_geom_torsion_atom_site_label_2
_geom_torsion_atom_site_label_3
_geom_torsion_atom_site_label_4
_geom_torsion
N5 Ru1 P2 C222 123.2(5)
N2 Ru1 P2 C222 45.7(4)
N4 Ru1 P2 C222 -64.4(4)
N3 Ru1 P2 C222 -126.4(4)
P1 Ru1 P2 C222 -12(12)
N5 Ru1 P2 C231 4.4(5)
N2 Ru1 P2 C231 -73.2(4)
N4 Ru1 P2 C231 176.8(4)
N3 Ru1 P2 C231 114.8(4)
P1 Ru1 P2 C231 -130(11)
N5 Ru1 P2 C211 -116.1(5)
N2 Ru1 P2 C211 166.3(4)
N4 Ru1 P2 C211 56.3(4)
N3 Ru1 P2 C211 -5.7(4)
P1 Ru1 P2 C211 109(11)
N5 Ru1 P1 C111 106.9(5)
N2 Ru1 P1 C111 -175.6(4)
N4 Ru1 P1 C111 -65.5(5)
N3 Ru1 P1 C111 -3.5(4)
P2 Ru1 P1 C111 -118(11)
N5 Ru1 P1 C131 -130.8(5)
N2 Ru1 P1 C131 -53.2(4)
N4 Ru1 P1 C131 56.8(4)
N3 Ru1 P1 C131 118.8(4)
P2 Ru1 P1 C131 4(12)
N5 Ru1 P1 C121 -13.0(4)
N2 Ru1 P1 C121 64.6(4)
N4 Ru1 P1 C121 174.6(4)
N3 Ru1 P1 C121 -123.4(4)
P2 Ru1 P1 C121 122(11)
N5 Ru1 N4 C4 9(3)
N2 Ru1 N4 C4 177.1(6)
N3 Ru1 N4 C4 -2.4(6)
P1 Ru1 N4 C4 87.5(6)
P2 Ru1 N4 C4 -92.9(6)
C111 P1 C131 C132 108.7(9)
C121 P1 C131 C132 -143.9(9)
Ru1 P1 C131 C132 -19.0(10)
C111 P1 C131 C136 -67.6(9)
C121 P1 C131 C136 39.7(9)
Ru1 P1 C131 C136 164.6(7)
Ru1 N4 C4 N3 3.6(9)
Ru1 N4 C4 C5 -176.8(11)
C126 C125 C124 C123 -0.2(16)
C136 C131 C132 C133 -2.8(15)
P1 C131 C132 C133 -179.2(8)
C134 C133 C132 C131 0.6(15)
C222 P2 C231 C236 -58.3(9)
C211 P2 C231 C236 -163.1(8)
Ru1 P2 C231 C236 69.4(8)
C222 P2 C231 C232 121.2(9)
C211 P2 C231 C232 16.4(10)
Ru1 P2 C231 C232 -111.0(8)
N2 Ru1 N5 C12 -6.9(8)
N4 Ru1 N5 C12 162(2)
N3 Ru1 N5 C12 172.4(8)
P1 Ru1 N5 C12 83.4(8)
P2 Ru1 N5 C12 -96.2(8)
N2 Ru1 N5 C16 175.0(9)
N4 Ru1 N5 C16 -16(3)
N3 Ru1 N5 C16 -5.7(9)
P1 Ru1 N5 C16 -94.6(8)
P2 Ru1 N5 C16 85.8(8)
N4 C4 N3 C2 177.9(9)
C5 C4 N3 C2 -1.8(16)
N4 C4 N3 Ru1 -3.5(9)
C5 C4 N3 Ru1 176.8(9)
N5 Ru1 N3 C2 2.0(13)
N2 Ru1 N3 C2 18E1(4)
N4 Ru1 N3 C2 -179.6(13)
P1 Ru1 N3 C2 92.8(12)
P2 Ru1 N3 C2 -87.7(12)
N5 Ru1 N3 C4 -176.1(6)
N2 Ru1 N3 C4 -1(3)
N4 Ru1 N3 C4 2.4(6)
P1 Ru1 N3 C4 -85.2(6)
P2 Ru1 N3 C4 94.3(6)
N4 C4 C5 C6 -175.9(11)
N3 C4 C5 C6 3.7(16)
C113 C112 C111 C116 1.2(14)
C113 C112 C111 P1 -178.8(7)
C131 P1 C111 C116 -11.0(9)
C121 P1 C111 C116 -116.2(9)
Ru1 P1 C111 C116 118.1(8)
C131 P1 C111 C112 169.0(8)
C121 P1 C111 C112 63.7(9)
Ru1 P1 C111 C112 -62.0(9)
C4' S3' C2' C1' 24.7(10)
C236 C231 C232 C233 -2.4(15)
P2 C231 C232 C233 178.1(8)
C225 C226 C227 C222 3.0(18)
C4' O1' C1' N1 165.7(9)
C4' O1' C1' C2' 42.0(13)
C6 N1 C1' O1' -55.7(13)
C2 N1 C1' O1' 120.8(10)
C6 N1 C1' C2' 64.4(14)
C2 N1 C1' C2' -119.1(12)
S3' C2' C1' O1' -41.8(12)
S3' C2' C1' N1 -159.7(9)
C136 C135 C134 C133 -2.1(17)
C132 C133 C134 C135 1.9(16)
C4 N3 C2 O2 179.3(10)
Ru1 N3 C2 O2 2(2)
C4 N3 C2 N1 -0.6(15)
Ru1 N3 C2 N1 -178.3(8)
C6 N1 C2 O2 -178.8(10)
C1' N1 C2 O2 4.8(15)
C6 N1 C2 N3 1.2(15)
C1' N1 C2 N3 -175.2(9)
C231 C232 C233 C234 1.3(16)
C114 C115 C116 C111 -5.1(16)
C112 C111 C116 C115 1.6(15)
P1 C111 C116 C115 -178.5(8)
C223 C224 C225 C226 -1.9(17)
C227 C226 C225 C224 -0.8(18)
C232 C233 C234 C235 0.1(17)
C211 C216 C215 C214 0.1(16)
N2 C7 C8 C9 -0.8(17)
C10 C9 C8 C7 1.3(17)
C121 C122 C123 C124 0.5(17)
C125 C124 C123 C122 -2.0(17)
C215 C216 C211 C212 -0.5(15)
C215 C216 C211 P2 177.5(8)
C213 C212 C211 C216 1.8(15)
C213 C212 C211 P2 -176.4(8)
C222 P2 C211 C216 7.1(10)
C231 P2 C211 C216 111.8(9)
Ru1 P2 C211 C216 -121.9(8)
C222 P2 C211 C212 -174.8(8)
C231 P2 C211 C212 -70.1(9)
Ru1 P2 C211 C212 56.1(9)
C123 C122 C121 C126 3.2(16)
C123 C122 C121 P1 179.4(9)
C111 P1 C121 C122 -17.4(11)
C131 P1 C121 C122 -125.0(10)
Ru1 P1 C121 C122 108.5(9)
C111 P1 C121 C126 158.8(8)
C131 P1 C121 C126 51.3(9)
Ru1 P1 C121 C126 -75.3(8)
C124 C125 C126 C121 3.9(17)
C122 C121 C126 C125 -5.2(15)
P1 C121 C126 C125 178.1(8)
C116 C115 C114 C113 6.1(17)
C115 C114 C113 C112 -3.3(17)
C111 C112 C113 C114 -0.3(15)
C134 C135 C136 C131 -0.2(17)
C132 C131 C136 C135 2.6(15)
P1 C131 C136 C135 179.1(8)
C225 C224 C223 C222 2.4(16)
C8 C7 N2 C11 1.4(16)
C8 C7 N2 Ru1 -179.3(8)
N5 Ru1 N2 C7 -176.6(9)
N4 Ru1 N2 C7 5.0(9)
N3 Ru1 N2 C7 8(3)
P1 Ru1 N2 C7 92.2(8)
P2 Ru1 N2 C7 -87.3(8)
N5 Ru1 N2 C11 2.8(8)
N4 Ru1 N2 C11 -175.6(8)
N3 Ru1 N2 C11 -173(2)
P1 Ru1 N2 C11 -88.4(8)
P2 Ru1 N2 C11 92.0(8)
C216 C215 C214 C213 -0.8(18)
C4 C5 C6 N1 -3.2(17)
C2 N1 C6 C5 0.9(17)
C1' N1 C6 C5 177.3(10)
C12 N5 C16 C15 4.2(17)
Ru1 N5 C16 C15 -177.9(8)
C14 C15 C16 N5 -1.3(17)
C232 C231 C236 C235 2.1(15)
P2 C231 C236 C235 -178.4(8)
C224 C223 C222 C227 -0.2(15)
C224 C223 C222 P2 174.9(8)
C226 C227 C222 C223 -2.4(16)
C226 C227 C222 P2 -177.4(9)
C231 P2 C222 C223 164.2(8)
C211 P2 C222 C223 -89.4(9)
Ru1 P2 C222 C223 38.7(10)
C231 P2 C222 C227 -21.0(10)
C211 P2 C222 C227 85.4(10)
Ru1 P2 C222 C227 -146.5(8)
C8 C9 C10 C11 -2.5(18)
C12 C13 C14 C15 1.3(16)
C16 C15 C14 C13 -1.3(17)
C16 N5 C12 C11 -171.2(11)
Ru1 N5 C12 C11 10.8(15)
C16 N5 C12 C13 -4.0(16)
Ru1 N5 C12 C13 177.9(7)
C14 C13 C12 N5 1.3(16)
C14 C13 C12 C11 169.0(11)
C211 C212 C213 C214 -2.5(17)
C215 C214 C213 C212 2.0(17)
C233 C234 C235 C236 -0.5(17)
C231 C236 C235 C234 -0.6(17)
C9 C10 C11 N2 3.2(18)
C9 C10 C11 C12 179.1(12)
C7 N2 C11 C10 -2.5(17)
Ru1 N2 C11 C10 178.1(9)
C7 N2 C11 C12 -179.2(9)
Ru1 N2 C11 C12 1.4(12)
N5 C12 C11 C10 175.6(13)
C13 C12 C11 C10 9(2)
N5 C12 C11 N2 -8.1(17)
C13 C12 C11 N2 -175.1(9)
C1' O1' C4' C5' -145.6(10)
C1' O1' C4' S3' -21.0(12)
C2' S3' C4' O1' -3.3(9)
C2' S3' C4' C5' 117.8(10)
O1' C4' C5' O5' 67.6(13)
S3' C4' C5' O5' -53.0(13)
